data_4061954
_journal_name_full Organometallics
_journal_year 2003
_chemical_formula_sum 'C31 H33 Cl8 O2 P Pt'
_chemical_formula_weight 947.23
_space_group_IT_number 7
_symmetry_cell_setting monoclinic
_symmetry_space_group_name_Hall 'P -2yac'
_symmetry_space_group_name_H-M 'P 1 n 1'
_cell_angle_alpha 90.00
_cell_angle_beta 106.744(3)
_cell_angle_gamma 90.00
_cell_formula_units_Z 2
_cell_length_a 12.1500(12)
_cell_length_b 8.8305(8)
_cell_length_c 16.9544(16)
_cell_measurement_temperature 143(2)
_cell_volume 1741.9(3)
_diffrn_ambient_temperature 143(2)
_exptl_crystal_density_diffrn 1.806
_cod_original_sg_symbol_H-M 'P n'
_cod_database_code 4061954

loop_
_symmetry_equiv_pos_as_xyz
'x, y, z'
'x+1/2, -y, z+1/2'

loop_
_atom_site_label
_atom_site_type_symbol
_atom_site_fract_x
_atom_site_fract_y
_atom_site_fract_z
_atom_site_U_iso_or_equiv
_atom_site_adp_type
_atom_site_occupancy
_atom_site_symmetry_multiplicity
_atom_site_calc_flag
_atom_site_refinement_flags
_atom_site_disorder_assembly
_atom_site_disorder_group
Pt Pt 0.750070(8) -0.034736(16) 0.748676(8) 0.01927(3) Uani 1 1 d . . .
Cl1 Cl 0.62939(9) -0.24554(14) 0.73753(7) 0.0248(2) Uani 1 1 d . . .
Cl2 Cl 0.91105(10) -0.20362(16) 0.75715(9) 0.0396(3) Uani 1 1 d . . .
P P 0.29382(8) 0.08325(12) 0.75869(6) 0.01535(19) Uani 1 1 d . . .
O1 O 0.3978(3) 0.4472(3) 0.76344(19) 0.0294(7) Uani 1 1 d U . .
O2 O 0.4634(2) 0.3310(4) 0.88576(17) 0.0276(7) Uani 1 1 d U . .
C1 C 0.6152(3) 0.1137(5) 0.7315(2) 0.0195(8) Uani 1 1 d U . .
H1 H 0.5640 0.0922 0.6749 0.023 Uiso 1 1 calc R . .
C2 C 0.6578(3) 0.2774(5) 0.7282(2) 0.0234(9) Uani 1 1 d U . .
H2 H 0.5917 0.3450 0.7010 0.028 Uiso 1 1 calc R . .
C3 C 0.7419(4) 0.2707(6) 0.6772(3) 0.0262(10) Uani 1 1 d U . .
H3A H 0.7017 0.2401 0.6199 0.031 Uiso 1 1 calc R . .
H3B H 0.7773 0.3713 0.6758 0.031 Uiso 1 1 calc R . .
C4 C 0.8330(3) 0.1561(5) 0.7168(3) 0.0269(10) Uani 1 1 d DU . .
H4 H 0.873(3) 0.131(4) 0.686(2) 0.012(10) Uiso 1 1 d D . .
C5 C 0.8665(3) 0.1387(5) 0.8025(3) 0.0241(9) Uani 1 1 d DU . .
H5 H 0.924(3) 0.088(4) 0.822(2) 0.013(10) Uiso 1 1 d D . .
C6 C 0.8220(3) 0.2392(5) 0.8587(2) 0.0243(9) Uani 1 1 d U . .
H6A H 0.8857 0.3035 0.8912 0.029 Uiso 1 1 calc R . .
H6B H 0.7963 0.1747 0.8978 0.029 Uiso 1 1 calc R . .
C7 C 0.7228(4) 0.3407(5) 0.8132(3) 0.0255(9) Uani 1 1 d U . .
H7A H 0.7531 0.4424 0.8063 0.031 Uiso 1 1 calc R . .
H7B H 0.6687 0.3520 0.8467 0.031 Uiso 1 1 calc R . .
C8 C 0.5400(3) 0.0899(4) 0.7891(2) 0.0169(7) Uani 1 1 d U . .
H8A H 0.5835 0.1204 0.8457 0.020 Uiso 1 1 calc R . .
H8B H 0.5210 -0.0189 0.7902 0.020 Uiso 1 1 calc R . .
C9 C 0.4265(3) 0.1837(4) 0.7609(2) 0.0166(7) Uani 1 1 d U . .
H9 H 0.4185 0.2171 0.7032 0.020 Uiso 1 1 calc R . .
C10 C 0.4330(3) 0.3284(5) 0.8123(2) 0.0202(8) Uani 1 1 d U . .
C11 C 0.1835(3) 0.2250(4) 0.7394(2) 0.0172(8) Uani 1 1 d DU . .
C12 C 0.1452(3) 0.2852(5) 0.8022(2) 0.0220(8) Uani 1 1 d DU . .
H12 H 0.1694 0.2425 0.8559 0.026 Uiso 1 1 calc R . .
C13 C 0.0716(3) 0.4077(5) 0.7862(3) 0.0281(9) Uani 1 1 d DU . .
H13 H 0.0460 0.4501 0.8294 0.034 Uiso 1 1 calc R . .
C14 C 0.0346(4) 0.4695(5) 0.7083(3) 0.0299(9) Uani 1 1 d DU . .
H14 H -0.0158 0.5541 0.6980 0.036 Uiso 1 1 calc R . .
C15 C 0.0717(3) 0.4069(5) 0.6445(3) 0.0276(9) Uani 1 1 d DU . .
H15 H 0.0450 0.4473 0.5904 0.033 Uiso 1 1 calc R . .
C16 C 0.1467(3) 0.2874(5) 0.6602(2) 0.0222(8) Uani 1 1 d DU . .
H16 H 0.1737 0.2467 0.6174 0.027 Uiso 1 1 calc R . .
C20 C 0.3923(5) 0.5892(5) 0.8047(3) 0.0438(13) Uani 1 1 d U . .
H20A H 0.3519 0.5741 0.8464 0.053 Uiso 1 1 calc R . .
H20B H 0.3510 0.6642 0.7643 0.053 Uiso 1 1 calc R . .
H20C H 0.4704 0.6256 0.8313 0.053 Uiso 1 1 calc R . .
C21 C 0.3018(3) -0.0207(4) 0.8513(2) 0.0167(7) Uani 1 1 d DU . .
C22 C 0.2097(3) -0.1133(5) 0.8515(3) 0.0225(9) Uani 1 1 d DU . .
H22 H 0.1429 -0.1136 0.8055 0.027 Uiso 1 1 calc R . .
C23 C 0.2146(4) -0.2051(6) 0.9186(3) 0.0278(12) Uani 1 1 d DU . .
H23 H 0.1505 -0.2663 0.9191 0.033 Uiso 1 1 calc R . .
C24 C 0.3138(4) -0.2081(5) 0.9855(3) 0.0257(10) Uani 1 1 d DU . .
H24 H 0.3189 -0.2756 1.0300 0.031 Uiso 1 1 calc R . .
C25 C 0.4045(3) -0.1128(5) 0.9867(2) 0.0263(9) Uani 1 1 d DU . .
H25 H 0.4708 -0.1120 1.0331 0.032 Uiso 1 1 calc R . .
C26 C 0.3988(3) -0.0173(5) 0.9196(2) 0.0259(9) Uani 1 1 d DU . .
H26 H 0.4606 0.0493 0.9206 0.031 Uiso 1 1 calc R . .
C31 C 0.2586(3) -0.0474(4) 0.6737(2) 0.0170(7) Uani 1 1 d DU . .
C32 C 0.1439(3) -0.0899(5) 0.6405(2) 0.0232(8) Uani 1 1 d DU . .
H32 H 0.0862 -0.0470 0.6613 0.028 Uiso 1 1 calc R . .
C33 C 0.1142(3) -0.1953(5) 0.5768(2) 0.0269(9) Uani 1 1 d DU . .
H33 H 0.0364 -0.2256 0.5548 0.032 Uiso 1 1 calc R . .
C34 C 0.1971(4) -0.2552(5) 0.5461(3) 0.0253(9) Uani 1 1 d DU . .
H34 H 0.1760 -0.3250 0.5016 0.030 Uiso 1 1 calc R . .
C35 C 0.3111(4) -0.2156(6) 0.5787(3) 0.0252(11) Uani 1 1 d DU . .
H35 H 0.3682 -0.2607 0.5581 0.030 Uiso 1 1 calc R . .
C36 C 0.3422(3) -0.1096(5) 0.6419(2) 0.0215(9) Uani 1 1 d DU . .
H36 H 0.4202 -0.0797 0.6634 0.026 Uiso 1 1 calc R . .
C97 C 0.8151(4) -0.2366(6) 0.9499(3) 0.0289(10) Uani 1 1 d . . .
H97 H 0.8050 -0.2589 0.8904 0.035 Uiso 1 1 calc R . .
Cl94 Cl 0.94041(11) -0.12847(18) 0.98936(8) 0.0499(3) Uani 1 1 d . . .
Cl95 Cl 0.69536(10) -0.13424(15) 0.95990(7) 0.0373(3) Uani 1 1 d . . .
Cl96 Cl 0.82620(13) -0.40763(17) 1.00467(11) 0.0627(4) Uani 1 1 d . . .
C99 C 0.7047(4) -0.3099(5) 0.5600(3) 0.0258(10) Uani 1 1 d . . .
H99 H 0.7347 -0.3046 0.6214 0.031 Uiso 1 1 calc R . .
Cl97 Cl 0.65846(12) -0.12739(14) 0.52101(7) 0.0419(3) Uani 1 1 d . . .
Cl98 Cl 0.58972(9) -0.43766(14) 0.53285(7) 0.0368(3) Uani 1 1 d . . .
Cl99 Cl 0.81592(9) -0.37171(15) 0.51955(7) 0.0364(3) Uani 1 1 d . . .

loop_
_atom_site_aniso_label
_atom_site_aniso_U_11
_atom_site_aniso_U_22
_atom_site_aniso_U_33
_atom_site_aniso_U_23
_atom_site_aniso_U_13
_atom_site_aniso_U_12
Pt 0.01419(5) 0.02326(7) 0.02072(6) -0.00445(11) 0.00560(4) 0.00224(10)
Cl1 0.0214(5) 0.0219(6) 0.0308(6) -0.0022(4) 0.0071(4) 0.0014(4)
Cl2 0.0174(5) 0.0421(8) 0.0548(8) -0.0221(6) 0.0034(5) 0.0089(5)
P 0.0138(4) 0.0165(5) 0.0152(4) 0.0004(4) 0.0034(4) 0.0023(4)
O1 0.0413(18) 0.0162(17) 0.0357(17) 0.0045(13) 0.0192(15) 0.0062(14)
O2 0.0291(16) 0.0302(19) 0.0232(15) -0.0037(13) 0.0073(13) 0.0024(13)
C1 0.0138(18) 0.025(2) 0.019(2) 0.0003(18) 0.0048(16) 0.0014(16)
C2 0.0203(19) 0.024(2) 0.028(2) 0.0076(17) 0.0110(16) 0.0043(17)
C3 0.024(2) 0.033(3) 0.023(2) 0.0075(19) 0.0090(18) -0.0029(19)
C4 0.0159(19) 0.038(3) 0.029(2) -0.001(2) 0.0100(18) -0.0021(18)
C5 0.0169(19) 0.028(3) 0.027(2) 0.0026(19) 0.0067(17) 0.0031(18)
C6 0.025(2) 0.024(2) 0.024(2) -0.0041(17) 0.0062(17) -0.0061(18)
C7 0.025(2) 0.023(2) 0.031(2) -0.0023(18) 0.0121(18) -0.0016(18)
C8 0.0150(17) 0.0137(19) 0.0217(19) 0.0004(15) 0.0052(14) 0.0021(14)
C9 0.0148(16) 0.018(2) 0.0174(17) 0.0014(15) 0.0058(14) 0.0006(15)
C10 0.0131(17) 0.020(2) 0.028(2) 0.0005(17) 0.0074(15) -0.0004(15)
C11 0.0140(17) 0.017(2) 0.0190(18) -0.0007(14) 0.0018(14) 0.0027(14)
C12 0.0188(18) 0.026(2) 0.0215(19) 0.0002(16) 0.0069(15) 0.0032(16)
C13 0.023(2) 0.026(2) 0.038(2) -0.0104(19) 0.0120(18) 0.0017(18)
C14 0.021(2) 0.022(2) 0.044(3) -0.002(2) 0.0042(18) 0.0044(19)
C15 0.027(2) 0.027(3) 0.026(2) 0.0044(19) 0.0017(17) 0.0034(19)
C16 0.0236(19) 0.024(2) 0.0188(18) -0.0015(16) 0.0053(15) 0.0009(17)
C20 0.068(4) 0.018(2) 0.052(3) 0.004(2) 0.028(3) 0.008(2)
C21 0.0168(18) 0.016(2) 0.0185(18) 0.0012(15) 0.0075(15) 0.0045(16)
C22 0.0170(19) 0.024(3) 0.026(2) -0.0045(17) 0.0043(17) 0.0028(18)
C23 0.031(2) 0.023(3) 0.034(3) -0.006(2) 0.017(2) -0.010(2)
C24 0.034(2) 0.026(3) 0.022(2) 0.0066(18) 0.0168(18) 0.0044(19)
C25 0.0215(19) 0.037(3) 0.020(2) 0.0073(18) 0.0043(16) 0.0017(18)
C26 0.0182(17) 0.035(3) 0.025(2) 0.0065(18) 0.0069(15) -0.0004(17)
C31 0.0215(19) 0.012(2) 0.0158(18) 0.0005(16) 0.0037(15) 0.0043(16)
C32 0.0204(19) 0.024(2) 0.025(2) 0.0001(17) 0.0059(16) 0.0039(18)
C33 0.0234(19) 0.022(2) 0.030(2) -0.0033(18) -0.0009(17) -0.0055(18)
C34 0.037(2) 0.019(2) 0.018(2) -0.0067(17) 0.0040(18) -0.0027(19)
C35 0.031(2) 0.020(3) 0.026(2) -0.0056(19) 0.0097(19) 0.006(2)
C36 0.0180(19) 0.021(2) 0.022(2) 0.0025(17) 0.0011(16) 0.0015(18)
C97 0.030(2) 0.026(3) 0.032(3) 0.000(2) 0.011(2) 0.002(2)
Cl94 0.0359(6) 0.0639(10) 0.0479(7) -0.0110(7) 0.0086(5) -0.0174(6)
Cl95 0.0359(6) 0.0442(8) 0.0317(6) 0.0058(5) 0.0099(5) 0.0174(5)
Cl96 0.0649(9) 0.0317(8) 0.0950(12) 0.0228(8) 0.0288(9) 0.0162(7)
C99 0.026(2) 0.026(3) 0.024(2) 0.001(2) 0.0055(17) 0.005(2)
Cl97 0.0652(8) 0.0240(6) 0.0394(7) 0.0068(5) 0.0195(6) 0.0136(6)
Cl98 0.0306(5) 0.0384(8) 0.0389(6) -0.0007(5) 0.0064(5) -0.0080(5)
Cl99 0.0266(5) 0.0448(8) 0.0382(6) -0.0032(5) 0.0099(5) 0.0061(5)

loop_
_geom_bond_atom_site_label_1
_geom_bond_atom_site_label_2
_geom_bond_distance
_geom_bond_site_symmetry_2
_geom_bond_publ_flag
Pt C1 2.052(4) . ?
Pt C5 2.106(5) . ?
Pt C4 2.112(4) . ?
Pt Cl1 2.3434(12) . ?
Pt Cl2 2.4307(12) . ?
P C11 1.794(4) . ?
P C21 1.798(4) . ?
P C31 1.798(4) . ?
P C9 1.831(4) . ?
O1 C10 1.329(5) . ?
O1 C20 1.446(6) . ?
O2 C10 1.193(5) . ?
C1 C8 1.532(5) . ?
C1 C2 1.542(6) . ?
C2 C3 1.520(5) . ?
C2 C7 1.535(6) . ?
C3 C4 1.507(6) . ?
C4 C5 1.400(6) . ?
C5 C6 1.512(6) . ?
C6 C7 1.521(6) . ?
C8 C9 1.561(5) . ?
C9 C10 1.535(6) . ?
C11 C12 1.386(5) . ?
C11 C16 1.400(5) . ?
C12 C13 1.380(5) . ?
C13 C14 1.379(6) . ?
C14 C15 1.401(6) . ?
C15 C16 1.369(6) . ?
C21 C22 1.386(6) . ?
C21 C26 1.394(5) . ?
C22 C23 1.383(6) . ?
C23 C24 1.397(6) . ?
C24 C25 1.382(6) . ?
C25 C26 1.402(5) . ?
C31 C36 1.392(5) . ?
C31 C32 1.396(5) . ?
C32 C33 1.391(5) . ?
C33 C34 1.368(6) . ?
C34 C35 1.380(6) . ?
C35 C36 1.391(6) . ?
C97 Cl96 1.758(5) . ?
C97 Cl94 1.758(5) . ?
C97 Cl95 1.762(5) . ?
C99 Cl98 1.751(5) . ?
C99 Cl99 1.769(4) . ?
C99 Cl97 1.771(5) . ?
